data_7111316
loop_
_publ_author_name
'Johannesen, Sine A.'
'Albu, Silvia'
'Hazell, Rita G.'
'Skrydstrup, Troels'

_publ_section_title
;
 Radical addition of nitrones to acrylates mediated by SmI2: asymmetric
 synthesis of ?-amino acids employing carbohydrate-based chiral
 auxiliariesElectronic Supplementary Information (ESI) available:
 crystallographic data of 2b and 4a, experimental procedure and spectral
 data. See http://www.rsc.org/suppdata/cc/b4/b405141f/
;
_journal_issue 17
_journal_name_full 'Chemical Communications'
_journal_page_first 1962
_journal_page_last 1963
_journal_paper_doi 10.1039/b405141f
_journal_year 2004
_chemical_formula_moiety 'C23 H41 N O8'
_chemical_formula_sum 'C23 H41 N O8'
_chemical_formula_weight 459.57
_chemical_name_systematic
;
(R)-N-(3-buthoxycarbonyl-1-isopropyl)-2,3:5,6-bis-O-
isopropylidene-D-mannose-imine N-oxide
;
_space_group_IT_number 19
_symmetry_cell_setting orthorhombic
_symmetry_space_group_name_Hall 'P 2ac 2ab'
_symmetry_space_group_name_H-M 'P 21 21 21'
_atom_type_scat_source IntTabIV
_cell_angle_alpha 90.000
_cell_angle_beta 90.000
_cell_angle_gamma 90.000
_cell_formula_units_Z 4
_cell_length_a 6.540(7)
_cell_length_b 19.97(2)
_cell_length_c 20.00(2)
_cell_measurement_reflns_used 4994
_cell_measurement_temperature 120
_cell_measurement_theta_max 26.61
_cell_measurement_theta_min 2.88
_cell_volume 2612(5)
_computing_cell_refinement 'SAINT (Siemens, 1995)'
_computing_data_collection 'SMART (Siemens, 1995)'
_computing_data_reduction 'SAINT (Siemens, 1995)'
_computing_molecular_graphics
;
ORTEP-III (Burnett & Johnson,  1996), KRYSTAL
;
_computing_publication_material KRYSTAL
_computing_structure_refinement 'modified ORFLS(1962), KRYSTAL'
_computing_structure_solution
;
SIR97 (Altomare et al., 1997 ), KRYSTAL
;
_diffrn_ambient_temperature 120
_diffrn_measured_fraction_theta_full 0.997
_diffrn_measured_fraction_theta_max 0.997
_diffrn_measurement_device 'Siemens SMART CCD diffractometer'
_diffrn_measurement_method '\w rotation scans with narrow frames'
_diffrn_radiation_monochromator graphite
_diffrn_radiation_source 'x-ray tube'
_diffrn_radiation_type 'Mo K\a'
_diffrn_radiation_wavelength 0.71073
_diffrn_reflns_av_R_equivalents 0.19
_diffrn_reflns_limit_h_max 7
_diffrn_reflns_limit_h_min -8
_diffrn_reflns_limit_k_max 25
_diffrn_reflns_limit_k_min -24
_diffrn_reflns_limit_l_max 25
_diffrn_reflns_limit_l_min -25
_diffrn_reflns_number 45712
_diffrn_reflns_reduction_process 45712
_diffrn_reflns_theta_full 26.61
_diffrn_reflns_theta_max 26.61
_diffrn_reflns_theta_min 2.88
_diffrn_standards_decay_% 0
_exptl_absorpt_coefficient_mu 0.087
_exptl_absorpt_correction_type none
_exptl_absorpt_process_details none
_exptl_crystal_colour colourless
_exptl_crystal_density_diffrn 1.169
_exptl_crystal_density_meas ?
_exptl_crystal_density_method 'not measured'
_exptl_crystal_description needle
_exptl_crystal_F_000 1000
_exptl_crystal_size_max 0.56
_exptl_crystal_size_mid 0.08
_exptl_crystal_size_min 0.04
_refine_diff_density_max 0.28(6)
_refine_diff_density_min -0.24(6)
_refine_ls_extinction_coef 524(48)
_refine_ls_extinction_method
;
Type 1 Lorentzian isotropic ( Becker and Coppens, 1974)
;
_refine_ls_goodness_of_fit_ref 1.235
_refine_ls_hydrogen_treatment constr
_refine_ls_matrix_type full
_refine_ls_number_constraints 0
_refine_ls_number_parameters 290
_refine_ls_number_reflns 1922
_refine_ls_number_restraints 0
_refine_ls_R_factor_gt 0.049
_refine_ls_shift/su_max 0.00019
_refine_ls_shift/su_mean 0.00003
_refine_ls_structure_factor_coef F
_refine_ls_weighting_details
;
w= 1/{[\s~cs~(F^2^)+B+(1+A)F^2^]^1/2^- |F|}^2^
where A = 0.03   and B = 0.0
;
_refine_ls_weighting_scheme calc
_refine_ls_wR_factor_ref 0.047
_reflns_number_gt 1922
_reflns_number_total 3145
_reflns_threshold_expression I>3\s(I)
_cod_data_source_file b405141fsup1.cif
_cod_data_source_block sine2b
_cod_depositor_comments
;
The following automatic conversions were performed:

'_exptl_crystal_density_meas' value 'not measured' was changed to '?'
- the value is perceived as not measured.

Automatic conversion script
Id: cif_fix_values 3008 2015-01-20 13:52:24Z robertas 

The following automatic conversions were performed:
data name '_geom_bond_atom_site_label_D' replaced with
'_geom_hbond_atom_site_label_D' as specified in the replacement file
'/home/antanas/src/cod-tools/trunk/data/replacement-values/replacement_tags.lst'.

data
name '_geom_bond_atom_site_label_H' replaced with
'_geom_hbond_atom_site_label_H' as specified in the replacement file
'/home/antanas/src/cod-tools/trunk/data/replacement-values/replacement_tags.lst'.

data
name '_geom_contact_atom_site_label_a' replaced with
'_geom_hbond_atom_site_label_A' as specified in the replacement file
'/home/antanas/src/cod-tools/trunk/data/replacement-values/replacement_tags.lst'.

data
name '_geom_bond_distance_DH' replaced with '_geom_hbond_distance_DH'
as specified in the replacement file
'/home/antanas/src/cod-tools/trunk/data/replacement-values/replacement_tags.lst'.

data
name '_geom_contact_distance_HA' replaced with
'_geom_hbond_distance_HA' as specified in the replacement file
'/home/antanas/src/cod-tools/trunk/data/replacement-values/replacement_tags.lst'.

data
name '_geom_contact_distance_DA' replaced with
'_geom_hbond_distance_DA' as specified in the replacement file
'/home/antanas/src/cod-tools/trunk/data/replacement-values/replacement_tags.lst'.

data
name '_geom_angle_DHA' replaced with '_geom_hbond_angle_DHA' as
specified in the replacement file
'/home/antanas/src/cod-tools/trunk/data/replacement-values/replacement_tags.lst'.

data
name '_geom_contact_site_symmetry_A' replaced with
'_geom_hbond_site_symmetry_A' as specified in the replacement file
'/home/antanas/src/cod-tools/trunk/data/replacement-values/replacement_tags.lst'.

Automatic conversion script
Id: cif_correct_tags 5005 2017-03-03 11:38:54Z antanas 
;
_cod_original_sg_symbol_H-M 'P21 21 21'
_cod_database_code 7111316

loop_
_symmetry_equiv_pos_as_xyz
+x,+y,+z
1/2-x,-y,1/2+z
-x,1/2+y,1/2-z
1/2+x,1/2-y,-z

loop_
_atom_site_aniso_label
_atom_site_aniso_U_11
_atom_site_aniso_U_22
_atom_site_aniso_U_33
_atom_site_aniso_U_12
_atom_site_aniso_U_13
_atom_site_aniso_U_23
O1 0.016(1) 0.041(2) 0.043(2) 0.001(1) -0.008(2) 0.015(2)
O2 0.029(2) 0.048(2) 0.020(2) -0.017(2) 0.003(1) -0.003(1)
O3 0.021(1) 0.034(2) 0.023(2) -0.009(1) 0.002(1) -0.005(1)
O4 0.013(1) 0.028(2) 0.035(2) 0.000(1) -0.009(1) 0.004(1)
O5 0.031(2) 0.024(2) 0.025(2) -0.001(1) -0.006(1) -0.001(1)
O6 0.025(2) 0.027(2) 0.031(2) 0.001(1) -0.005(1) -0.007(1)
O7 0.027(2) 0.050(2) 0.038(2) -0.006(2) 0.007(2) 0.002(2)
O8 0.030(2) 0.035(2) 0.032(2) 0.003(1) 0.009(1) 0.001(2)
N 0.012(2) 0.033(2) 0.024(2) 0.002(2) 0.002(2) 0.005(2)
C1 0.012(2) 0.035(3) 0.018(2) 0.001(2) 0.004(2) -0.002(2)
C2 0.013(2) 0.029(3) 0.028(3) 0.001(2) 0.005(2) -0.006(2)
C3 0.015(2) 0.028(2) 0.026(2) 0.002(2) -0.003(2) 0.001(2)
C4 0.011(2) 0.027(2) 0.024(2) 0.000(2) -0.005(2) 0.002(2)
C5 0.016(2) 0.029(2) 0.027(3) -0.003(2) 0.000(2) -0.001(2)
C6 0.026(2) 0.039(3) 0.029(3) 0.004(2) -0.001(2) -0.004(2)
C7 0.019(2) 0.025(2) 0.029(3) -0.002(2) 0.000(2) 0.003(2)
C8 0.018(2) 0.029(2) 0.029(3) -0.002(2) 0.001(2) 0.006(2)
C9 0.022(2) 0.034(3) 0.030(3) -0.002(2) 0.002(2) 0.006(2)
C10 0.029(2) 0.027(3) 0.030(3) 0.004(2) -0.002(2) 0.009(2)
C11 0.041(3) 0.048(3) 0.034(3) 0.006(2) 0.016(2) 0.005(2)
C12 0.038(3) 0.063(4) 0.030(3) 0.014(3) 0.006(2) 0.002(3)
C13 0.075(4) 0.047(3) 0.043(3) 0.010(3) 0.008(3) 0.004(3)
C14 0.143(7) 0.076(4) 0.077(5) 0.062(5) 0.033(5) 0.018(4)
C15 0.027(2) 0.034(3) 0.030(3) -0.006(2) 0.001(2) -0.001(2)
C16 0.037(3) 0.038(3) 0.041(3) 0.000(2) 0.003(2) -0.007(2)
C17 0.066(4) 0.054(3) 0.061(4) -0.023(3) 0.020(3) -0.022(3)
C18 0.021(2) 0.027(3) 0.031(3) 0.000(2) -0.004(2) -0.003(2)
C19 0.030(3) 0.034(3) 0.042(3) 0.002(2) -0.006(2) -0.005(2)
C20 0.042(3) 0.043(3) 0.030(3) -0.002(3) 0.004(2) 0.004(2)
C21 0.031(2) 0.034(3) 0.024(3) -0.008(2) 0.001(2) 0.000(2)
C22 0.029(2) 0.050(3) 0.035(3) -0.010(2) -0.002(2) -0.004(2)
C23 0.038(3) 0.040(3) 0.053(3) -0.001(2) 0.000(3) -0.016(2)

loop_
_atom_site_label
_atom_site_fract_x
_atom_site_fract_y
_atom_site_fract_z
_atom_site_U_iso_or_equiv
_atom_site_thermal_displace_type
O1 0.4986(4) 0.0818(1) 0.1601(1) 0.033(2) Uij
O2 0.9671(4) 0.1636(1) 0.2658(1) 0.032(2) Uij
O3 1.1061(4) 0.1993(1) 0.1695(1) 0.026(2) Uij
O4 1.0997(4) 0.0594(1) 0.1357(1) 0.025(2) Uij
O5 0.9746(4) 0.1819(1) 0.0058(1) 0.027(2) Uij
O6 0.9389(4) 0.0820(1) -0.0486(1) 0.028(2) Uij
O7 0.0130(5) -0.0303(2) 0.3311(1) 0.038(2) Uij
O8 0.1472(4) 0.0421(1) 0.4049(1) 0.032(2) Uij
N 0.6175(5) 0.0466(2) 0.1993(2) 0.023(2) Uij
C1 0.7796(6) 0.0727(2) 0.2258(2) 0.022(2) Uij
C2 0.8228(5) 0.1441(2) 0.2152(2) 0.024(2) Uij
C3 0.9252(6) 0.1654(2) 0.1488(2) 0.023(2) Uij
C4 0.9822(6) 0.1089(2) 0.1026(2) 0.021(2) Uij
C5 1.0954(6) 0.1336(2) 0.0411(2) 0.024(2) Uij
C6 1.1240(7) 0.0783(2) -0.0107(2) 0.031(3) Uij
C7 0.5587(6) -0.0243(2) 0.2121(2) 0.024(2) Uij
C8 0.3542(6) -0.0273(2) 0.2486(2) 0.025(2) Uij
C9 0.3522(6) 0.0120(2) 0.3139(2) 0.029(3) Uij
C10 0.1528(7) 0.0048(2) 0.3498(2) 0.029(3) Uij
C11 -0.0390(7) 0.0392(2) 0.4448(2) 0.041(3) Uij
C12 -0.1820(7) 0.0940(3) 0.4254(2) 0.044(3) Uij
C13 -0.1047(9) 0.1634(3) 0.4389(2) 0.055(4) Uij
C14 -0.2557(12) 0.2178(3) 0.4216(3) 0.099(5) Uij
C15 0.5622(6) -0.0616(2) 0.1453(2) 0.030(3) Uij
C16 0.7811(7) -0.0716(2) 0.1209(2) 0.039(3) Uij
C17 0.4497(8) -0.1266(2) 0.1475(3) 0.060(4) Uij
C18 0.8902(6) 0.1517(2) -0.0529(2) 0.026(2) Uij
C19 0.6604(6) 0.1581(2) -0.0511(2) 0.036(3) Uij
C20 0.9847(7) 0.1829(2) -0.1136(2) 0.039(3) Uij
C21 1.0862(7) 0.2170(2) 0.2376(2) 0.030(3) Uij
C22 1.2915(7) 0.2152(2) 0.2701(2) 0.038(3) Uij
C23 0.9770(7) 0.2832(2) 0.2455(2) 0.043(3) Uij
H4o 1.2089 0.0789 0.1532 0.027 Uiso
H1 0.8701 0.0459 0.2515 0.026 Uiso
H2 0.7002 0.1690 0.2212 0.028 Uiso
H3 0.8383 0.1958 0.1259 0.028 Uiso
H4 0.8590 0.0885 0.0880 0.025 Uiso
H5 1.2239 0.1522 0.0532 0.028 Uiso
H6a 1.2398 0.0869 -0.0381 0.038 Uiso
H6b 1.1383 0.0359 0.0100 0.038 Uiso
H7 0.6599 -0.0437 0.2402 0.029 Uiso
H8a 0.3243 -0.0728 0.2585 0.031 Uiso
H8b 0.2515 -0.0096 0.2202 0.031 Uiso
H9a 0.3743 0.0580 0.3043 0.034 Uiso
H9b 0.4586 -0.0041 0.3419 0.034 Uiso
H11a -0.0046 0.0437 0.4908 0.049 Uiso
H11b -0.1040 -0.0028 0.4378 0.049 Uiso
H12a -0.3059 0.0881 0.4497 0.052 Uiso
H12b -0.2088 0.0903 0.3789 0.052 Uiso
H13a 0.0157 0.1701 0.4133 0.066 Uiso
H13b -0.0732 0.1668 0.4851 0.066 Uiso
H14a -0.2062 0.2617 0.4300 0.118 Uiso
H14b -0.3759 0.2110 0.4471 0.118 Uiso
H14c -0.2870 0.2143 0.3753 0.118 Uiso
H15 0.4954 -0.0338 0.1136 0.036 Uiso
H16a 0.7832 -0.0947 0.0795 0.045 Uiso
H16b 0.8544 -0.0969 0.1532 0.045 Uiso
H16c 0.8441 -0.0291 0.1155 0.045 Uiso
H17a 0.4518 -0.1497 0.1058 0.072 Uiso
H17b 0.3112 -0.1179 0.1590 0.072 Uiso
H17c 0.5103 -0.1543 0.1804 0.072 Uiso
H19a 0.6043 0.1380 -0.0901 0.042 Uiso
H19b 0.6238 0.2041 -0.0499 0.042 Uiso
H19c 0.6086 0.1362 -0.0125 0.042 Uiso
H20a 0.9284 0.1627 -0.1527 0.046 Uiso
H20b 1.1282 0.1760 -0.1130 0.046 Uiso
H20c 0.9563 0.2295 -0.1141 0.046 Uiso
H22a 1.3705 0.2503 0.2514 0.047 Uiso
H22b 1.3559 0.1732 0.2617 0.047 Uiso
H22c 1.2779 0.2214 0.3169 0.047 Uiso
H23a 1.0555 0.3184 0.2269 0.052 Uiso
H23b 0.9558 0.2917 0.2919 0.052 Uiso
H23c 0.8482 0.2811 0.2236 0.052 Uiso

loop_
_geom_angle_atom_site_label_1
_geom_angle_atom_site_label_2
_geom_angle_atom_site_label_3
_geom_angle
C2 O2 C21 106.3(3)
C3 O3 C21 108.8(3)
C5 O5 C18 109.4(3)
C6 O6 C18 105.7(3)
C10 O8 C11 117.0(4)
O1 N C1 120.9(3)
C1 N C7 121.7(4)
O1 N C7 117.4(3)
N C1 C2 119.4(4)
O2 C2 C1 106.8(3)
O2 C2 C3 104.2(3)
C1 C2 C3 118.2(3)
O3 C3 C4 109.2(3)
O3 C3 C2 103.9(3)
C2 C3 C4 115.4(3)
O4 C4 C3 111.7(3)
O4 C4 C5 109.9(3)
C3 C4 C5 112.1(3)
O5 C5 C4 110.4(3)
O5 C5 C6 102.8(3)
C4 C5 C6 112.1(3)
O6 C6 C5 102.6(3)
N C7 C8 110.2(3)
N C7 C15 108.0(3)
C8 C7 C15 114.4(3)
C7 C8 C9 113.5(4)
C8 C9 C10 111.7(4)
O7 C10 O8 124.0(4)
O7 C10 C9 124.4(4)
O8 C10 C9 111.6(4)
O8 C11 C12 110.6(4)
C11 C12 C13 114.9(5)
C12 C13 C14 113.8(6)
C16 C15 C17 111.0(4)
C7 C15 C17 113.0(4)
C7 C15 C16 110.9(4)
O5 C18 O6 106.0(3)
O6 C18 C20 111.2(4)
O6 C18 C19 107.7(3)
O5 C18 C20 109.3(3)
O5 C18 C19 109.2(4)
C19 C18 C20 113.2(4)
O2 C21 O3 104.1(3)
O3 C21 C22 109.4(4)
O3 C21 C23 111.3(4)
O2 C21 C22 107.3(4)
O2 C21 C23 110.6(4)
C22 C21 C23 113.6(4)
C4 O4 H4o 108.4
N C1 H1 120.3
C2 C1 H1 120.3
O2 C2 H2 108.9
C1 C2 H2 109.1
C3 C2 H2 109.1
O3 C3 H3 109.4
C4 C3 H3 109.3
C2 C3 H3 109.4
O4 C4 H4 107.7
C3 C4 H4 107.5
C5 C4 H4 107.6
O5 C5 H5 110.5
C4 C5 H5 110.5
C6 C5 H5 110.4
H6a C6 H6b 109.6
O6 C6 H6b 111.2
C5 C6 H6b 111.2
O6 C6 H6a 111.0
C5 C6 H6a 111.0
N C7 H7 107.9
C8 C7 H7 108.1
C15 C7 H7 108.0
H8a C8 H8b 109.6
C9 C8 H8b 108.4
C7 C8 H8b 108.6
C9 C8 H8a 108.2
C7 C8 H8a 108.5
H9a C9 H9b 109.5
C10 C9 H9b 108.9
C8 C9 H9b 109.0
C10 C9 H9a 108.8
C8 C9 H9a 108.9
H11a C11 H11b 109.4
O8 C11 H11b 109.1
C12 C11 H11b 109.3
O8 C11 H11a 109.2
C12 C11 H11a 109.3
H12a C12 H12b 109.4
C11 C12 H12b 108.2
C13 C12 H12b 108.1
C11 C12 H12a 108.1
C13 C12 H12a 108.1
H13a C13 H13b 109.6
C12 C13 H13a 108.3
C14 C13 H13a 108.5
C12 C13 H13b 108.4
C14 C13 H13b 108.3
H14a C14 H14b 108.7
H14b C14 H14c 109.6
C13 C14 H14b 108.4
H14a C14 H14c 108.3
C13 C14 H14a 113.7
C13 C14 H14c 108.1
C17 C15 H15 107.5
C16 C15 H15 107.1
C7 C15 H15 107.1
H16b C16 H16c 109.5
H16a C16 H16b 109.1
C15 C16 H16b 109.1
H16a C16 H16c 109.1
C15 C16 H16c 109.1
C15 C16 H16a 110.9
H17b C17 H17c 109.7
H17a C17 H17c 108.6
C15 C17 H17c 108.8
H17a C17 H17b 108.4
C15 C17 H17b 108.5
C15 C17 H17a 112.8
H19a C19 H19b 109.6
H19b C19 H19c 109.5
C18 C19 H19b 109.5
H19a C19 H19c 109.5
C18 C19 H19a 109.2
C18 C19 H19c 109.6
H20b C20 H20c 109.6
H20a C20 H20b 109.4
C18 C20 H20b 109.7
H20a C20 H20c 109.3
C18 C20 H20c 109.6
C18 C20 H20a 109.2
H22a C22 H22c 110.2
H22b C22 H22c 109.3
C21 C22 H22c 110.1
H22a C22 H22b 109.9
C21 C22 H22a 107.4
C21 C22 H22b 110.0
H23a C23 H23c 109.4
H23a C23 H23b 109.2
C21 C23 H23a 110.7
H23b C23 H23c 109.1
C21 C23 H23c 109.3
C21 C23 H23b 109.0

loop_
_geom_bond_atom_site_label_1
_geom_bond_atom_site_label_2
_geom_bond_distance
O1 N 1.309(4)
O2 C21 1.437(5)
O2 C2 1.437(5)
O3 C21 1.413(5)
O3 C3 1.425(5)
O4 C4 1.417(4)
O5 C18 1.432(5)
O5 C5 1.433(5)
O6 C18 1.429(5)
O6 C6 1.431(5)
O7 C10 1.211(5)
O8 C10 1.330(5)
O8 C11 1.458(5)
N C1 1.295(5)
N C7 1.489(5)
C1 C2 1.468(6)
C2 C3 1.547(6)
C3 C4 1.505(5)
C4 C5 1.518(5)
C5 C6 1.525(6)
C7 C8 1.525(6)
C7 C15 1.529(6)
C8 C9 1.523(6)
C9 C10 1.495(6)
C11 C12 1.492(7)
C12 C13 1.498(7)
C13 C14 1.510(8)
C15 C17 1.494(6)
C15 C16 1.525(6)
C18 C20 1.499(6)
C18 C19 1.509(6)
C21 C22 1.492(6)
C21 C23 1.511(6)
O4 H4o 0.88
C1 H1 0.95
C2 H2 0.95
C3 H3 0.95
C4 H4 0.95
C5 H5 0.95
C6 H6b 0.95
C6 H6a 0.95
C7 H7 0.95
C8 H8b 0.95
C8 H8a 0.95
C9 H9b 0.95
C9 H9a 0.95
C11 H11b 0.95
C11 H11a 0.95
C12 H12b 0.95
C12 H12a 0.95
C13 H13a 0.95
C13 H13b 0.95
C14 H14b 0.95
C14 H14a 0.95
C14 H14c 0.95
C15 H15 0.95
C16 H16b 0.95
C16 H16c 0.95
C16 H16a 0.95
C17 H17c 0.95
C17 H17b 0.95
C17 H17a 0.95
C19 H19b 0.95
C19 H19a 0.95
C19 H19c 0.95
C20 H20b 0.95
C20 H20c 0.95
C20 H20a 0.95
C22 H22c 0.95
C22 H22a 0.95
C22 H22b 0.95
C23 H23a 0.95
C23 H23c 0.95
C23 H23b 0.95

loop_
_geom_hbond_atom_site_label_D
_geom_hbond_atom_site_label_H
_geom_hbond_atom_site_label_A
_geom_hbond_distance_DH
_geom_hbond_distance_HA
_geom_hbond_distance_DA
_geom_hbond_angle_DHA
_geom_hbond_site_symmetry_A
O4 H4o O1 0.88 1.90 2.692(5) 147.9(2) 1_655
